data_4340214
loop_
_publ_author_name
'Zhang, Zhang-Jing'
'Xiang, Sheng-Chang'
'Zhang, Yong-Fan'
'Wu, A-Qing'
'Cai, Li-Zhen'
'Guo, Guo-Cong'
'Huang, Jin-Shun'

_publ_section_title
;
 A new type of hybrid magnetic semiconductor based upon polymeric
 iodoplumbate and metal-organic complexes as templates.
;
_journal_issue 5
_journal_name_full 'Inorganic chemistry'
_journal_page_first 1972
_journal_page_last 1977
_journal_paper_doi 10.1021/ic051350v
_journal_volume 45
_journal_year 2006
_chemical_formula_sum 'C6 H24 Fe I6 N6 Pb2'
_chemical_formula_weight 1411.94
_chemical_name_systematic
; 
 ? 
;
_space_group_IT_number 15
_symmetry_cell_setting monoclinic
_symmetry_space_group_name_Hall '-C 2yc'
_symmetry_space_group_name_H-M 'C 1 2/c 1'
_atom_sites_solution_hydrogens geom
_atom_sites_solution_primary direct
_atom_sites_solution_secondary difmap
_audit_creation_method SHELXL-97
_cell_angle_alpha 90.00
_cell_angle_beta 114.101(1)
_cell_angle_gamma 90.00
_cell_formula_units_Z 4
_cell_length_a 12.867(3)
_cell_length_b 24.472(6)
_cell_length_c 8.8642(13)
_cell_measurement_temperature 293(2)
_cell_volume 2547.9(9)
_computing_cell_refinement 'CrystalClear (Rigaku Corp., 2002)'
_computing_data_collection 'CrystalClear (Rigaku Corp., 2002)'
_computing_data_reduction 'CrystalClear (Rigaku Corp., 2002)'
_computing_publication_material 'Siemens SHELXTL^TM^ 5'
_computing_structure_refinement 'Siemens SHELXTL^TM^ 5'
_computing_structure_solution 'Siemens SHELXTL^TM^ 5'
_diffrn_ambient_temperature 293(2)
_diffrn_measured_fraction_theta_full 0.990
_diffrn_measured_fraction_theta_max 0.990
_diffrn_measurement_device_type 'Rigaku Mercury CCD'
_diffrn_measurement_method \w
_diffrn_radiation_monochromator graphite
_diffrn_radiation_source 'rotating-anode generator'
_diffrn_radiation_type MoK\a
_diffrn_radiation_wavelength 0.71073
_diffrn_reflns_av_R_equivalents 0.0687
_diffrn_reflns_av_sigmaI/netI 0.0487
_diffrn_reflns_limit_h_max 15
_diffrn_reflns_limit_h_min -15
_diffrn_reflns_limit_k_max 29
_diffrn_reflns_limit_k_min -25
_diffrn_reflns_limit_l_max 10
_diffrn_reflns_limit_l_min -10
_diffrn_reflns_number 9239
_diffrn_reflns_theta_full 25.02
_diffrn_reflns_theta_max 25.02
_diffrn_reflns_theta_min 3.02
_exptl_absorpt_coefficient_mu 21.036
_exptl_absorpt_correction_T_max 1.0000
_exptl_absorpt_correction_T_min 0.6568
_exptl_absorpt_correction_type multi-scan
_exptl_absorpt_process_details 'Sphere (Rigaku CrystalClear)'
_exptl_crystal_colour yellow
_exptl_crystal_density_diffrn 3.684
_exptl_crystal_density_method 'not measured'
_exptl_crystal_description prism
_exptl_crystal_F_000 2440
_exptl_crystal_size_max 0.40
_exptl_crystal_size_mid 0.30
_exptl_crystal_size_min 0.20
_refine_diff_density_max 1.072
_refine_diff_density_min -1.319
_refine_diff_density_rms 0.265
_refine_ls_extinction_method none
_refine_ls_goodness_of_fit_ref 1.050
_refine_ls_hydrogen_treatment mixed
_refine_ls_matrix_type full
_refine_ls_number_parameters 106
_refine_ls_number_reflns 2237
_refine_ls_number_restraints 0
_refine_ls_restrained_S_all 1.050
_refine_ls_R_factor_all 0.0313
_refine_ls_R_factor_gt 0.0272
_refine_ls_shift/su_max 0.003
_refine_ls_shift/su_mean 0.000
_refine_ls_structure_factor_coef Fsqd
_refine_ls_weighting_details 'calc w=1/[\s^2^(Fo^2^)+(0.0239P)^2^+0.0000P] where P=(Fo^2^+2Fc^2^)/3'
_refine_ls_weighting_scheme calc
_refine_ls_wR_factor_gt 0.0621
_refine_ls_wR_factor_ref 0.0643
_reflns_number_gt 2023
_reflns_number_total 2237
_reflns_threshold_expression >2sigma(I)
_cod_data_source_file ic051350vsi20050807_104149.cif
_cod_data_source_block 15
_cod_depositor_comments
;
The following automatic conversions were performed:

'_exptl_absorpt_correction_type' value 'Multi-scan' changed to
'multi-scan' according to
/usr/data/users/saulius/automatic-downloads/retrospective/ACS/lib/dictionaries/cif_core.dic
dictionary named 'cif_core.dic' version 2.4.2 from 2011-04-26.

Automatic conversion script
Id: cif_fix_values 2281 2013-09-26 08:29:07Z andrius 
;
_cod_original_cell_volume 2545.6(9)
_cod_original_sg_symbol_H-M C2/c
_cod_database_code 4340214

loop_
_symmetry_equiv_pos_as_xyz
'x, y, z'
'-x, y, -z+1/2'
'x+1/2, y+1/2, z'
'-x+1/2, y+1/2, -z+1/2'
'-x, -y, -z'
'x, -y, z-1/2'
'-x+1/2, -y+1/2, -z'
'x+1/2, -y+1/2, z-1/2'

loop_
_atom_site_label
_atom_site_type_symbol
_atom_site_fract_x
_atom_site_fract_y
_atom_site_fract_z
_atom_site_U_iso_or_equiv
_atom_site_adp_type
_atom_site_occupancy
_atom_site_symmetry_multiplicity
_atom_site_calc_flag
_atom_site_refinement_flags
Pb1 Pb 0.407706(7) 0.416313(4) -0.008050(10) 0.01092(3) Uani 1 1 d .
I1 I 0.5000 0.318065(10) 0.2500 0.02551(8) Uani 1 2 d S
I2 I 0.330559(13) 0.472820(7) 0.265750(17) 0.01547(5) Uani 1 1 d .
I3 I 0.5000 0.356153(9) -0.2500 0.01512(6) Uani 1 2 d S
I4 I 0.171161(13) 0.369017(7) -0.182302(17) 0.01649(5) Uani 1 1 d .
Fe1 Fe 0.0000 0.349298(19) 0.2500 0.01002(13) Uani 1 2 d S
N11 N 0.18582(17) 0.34321(10) 0.4035(2) 0.0224(7) Uani 1 1 d .
N12 N -0.04615(16) 0.28850(8) 0.3998(2) 0.0140(6) Uani 1 1 d .
N13 N 0.02287(18) 0.41851(8) 0.1053(2) 0.0178(7) Uani 1 1 d .
C11A C 0.2416(4) 0.3215(2) 0.3019(6) 0.0202(16) Uani 0.50 1 d P
C11B C 0.2188(4) 0.2831(2) 0.3590(5) 0.0158(15) Uani 0.50 1 d P
C12 C -0.1683(2) 0.27629(12) 0.3133(3) 0.0297(9) Uani 1 1 d .
C13 C -0.0205(3) 0.46824(11) 0.1563(3) 0.0507(11) Uani 1 1 d .

loop_
_atom_site_aniso_label
_atom_site_aniso_U_11
_atom_site_aniso_U_22
_atom_site_aniso_U_33
_atom_site_aniso_U_23
_atom_site_aniso_U_13
_atom_site_aniso_U_12
Pb1 0.00845(4) 0.01367(4) 0.00956(4) 0.00029(3) 0.00260(3) 0.00042(4)
I1 0.04216(14) 0.01166(11) 0.01159(10) 0.000 -0.00025(10) 0.000
I2 0.01119(7) 0.01768(8) 0.01706(7) -0.00660(6) 0.00531(5) -0.00052(6)
I3 0.01809(10) 0.01625(11) 0.01589(9) 0.000 0.01190(7) 0.000
I4 0.00899(7) 0.02587(8) 0.01292(7) -0.00158(6) 0.00278(5) -0.00182(7)
Fe1 0.0094(2) 0.0105(2) 0.00935(19) 0.000 0.00300(15) 0.000
N11 0.0080(9) 0.0428(14) 0.0134(9) -0.0057(9) 0.0015(7) -0.0023(10)
N12 0.0116(9) 0.0160(10) 0.0179(8) 0.0048(8) 0.0097(6) -0.0004(8)
N13 0.0259(11) 0.0130(10) 0.0146(9) 0.0015(8) 0.0087(8) -0.0021(9)
C11A 0.018(2) 0.012(2) 0.024(2) -0.003(2) 0.0017(19) 0.006(2)
C11B 0.011(2) 0.019(2) 0.015(2) 0.0067(19) 0.0033(16) 0.002(2)
C12 0.0064(12) 0.0240(14) 0.0479(15) 0.0115(13) 0.0001(11) -0.0073(12)
C13 0.132(2) 0.0126(13) 0.0263(11) 0.0066(10) 0.0517(12) 0.0180(16)

loop_
_atom_type_symbol
_atom_type_description
_atom_type_scat_dispersion_real
_atom_type_scat_dispersion_imag
_atom_type_scat_source
C C 0.0033 0.0016 'International Tables Vol C Tables 4.2.6.8 and 6.1.1.4'
H H 0.0000 0.0000 'International Tables Vol C Tables 4.2.6.8 and 6.1.1.4'
N N 0.0061 0.0033 'International Tables Vol C Tables 4.2.6.8 and 6.1.1.4'
Fe Fe 0.3463 0.8444 'International Tables Vol C Tables 4.2.6.8 and 6.1.1.4'
I I -0.4742 1.8119 'International Tables Vol C Tables 4.2.6.8 and 6.1.1.4'
Pb Pb -3.3944 10.1111 'International Tables Vol C Tables 4.2.6.8 and 6.1.1.4'

loop_
_geom_angle_atom_site_label_1
_geom_angle_atom_site_label_2
_geom_angle_atom_site_label_3
_geom_angle
_geom_angle_site_symmetry_1
_geom_angle_site_symmetry_3
I4 Pb1 I1 94.496(11) . .
I4 Pb1 I3 93.098(13) . .
I1 Pb1 I3 90.141(13) . .
I4 Pb1 I2 90.893(11) . 6_565
I1 Pb1 I2 172.888(5) . 6_565
I3 Pb1 I2 94.203(13) . 6_565
I4 Pb1 I2 89.575(13) . .
I1 Pb1 I2 85.636(13) . .
I3 Pb1 I2 175.170(4) . .
I2 Pb1 I2 89.773(12) 6_565 .
I4 Pb1 I2 172.634(6) . 2_655
I1 Pb1 I2 82.807(12) . 2_655
I3 Pb1 I2 93.761(14) . 2_655
I2 Pb1 I2 91.281(11) 6_565 2_655
I2 Pb1 I2 83.397(14) . 2_655
Pb1 I1 Pb1 82.294(16) 2_655 .
Pb1 I2 Pb1 133.955(9) 6_566 .
Pb1 I3 Pb1 125.295(14) . 2_654
N13 Fe1 N13 80.30(11) . 2
N13 Fe1 N11 92.33(8) . .
N13 Fe1 N11 93.55(8) 2 .
N13 Fe1 N11 93.55(8) . 2
N13 Fe1 N11 92.33(8) 2 2
N11 Fe1 N11 172.30(13) . 2
N13 Fe1 N12 91.96(8) . 2
N13 Fe1 N12 170.17(8) 2 2
N11 Fe1 N12 80.63(7) . 2
N11 Fe1 N12 94.20(8) 2 2
N13 Fe1 N12 170.17(8) . .
N13 Fe1 N12 91.96(8) 2 .
N11 Fe1 N12 94.20(8) . .
N11 Fe1 N12 80.63(7) 2 .
N12 Fe1 N12 96.34(11) 2 .
C11A N11 C11B 43.8(3) . .
C11A N11 Fe1 108.91(19) . .
C11B N11 Fe1 103.58(18) . .
C12 N12 Fe1 108.28(15) . .
C13 N13 Fe1 107.11(18) . .
C11B C11A N11 75.6(4) . .
C11B C11A C12 60.7(3) . 2
N11 C11A C12 110.4(4) . 2
C11A C11B C12 73.1(4) . 2
C11A C11B N11 60.6(4) . .
C12 C11B N11 108.7(3) 2 .
C11B C12 N12 117.6(3) 2 .
C11B C12 C11A 46.3(3) 2 2
N12 C12 C11A 115.7(3) . 2
N13 C13 C13 109.07(19) . 2

loop_
_geom_bond_atom_site_label_1
_geom_bond_atom_site_label_2
_geom_bond_distance
_geom_bond_site_symmetry_2
Pb1 I4 3.0220(5) .
Pb1 I1 3.1929(5) .
Pb1 I3 3.2042(4) .
Pb1 I2 3.2763(6) 6_565
Pb1 I2 3.2810(4) .
Pb1 I2 3.4544(6) 2_655
I1 Pb1 3.1929(5) 2_655
I2 Pb1 3.2763(6) 6_566
I3 Pb1 3.2042(4) 2_654
Fe1 N13 2.216(2) .
Fe1 N13 2.216(2) 2
Fe1 N11 2.2184(19) .
Fe1 N11 2.2184(19) 2
Fe1 N12 2.231(2) 2
Fe1 N12 2.231(2) .
N11 C11A 1.462(7) .
N11 C11B 1.625(6) .
N12 C12 1.469(3) .
N13 C13 1.485(4) .
C11A C11B 1.162(8) .
C11A C12 1.539(5) 2
C11B C12 1.402(5) 2
C12 C11B 1.402(5) 2
C12 C11A 1.539(5) 2
C13 C13 1.522(5) 2
